data_7109554
loop_
_publ_author_name
'Olga Ekkert'
'Ottmar Tuschewitzki'
'Constantin G. Daniliuc'
'Gerald Kehr'
'Gerhard Erker'

_publ_section_title
;
 Reaction of strongly electrophilic alkenylboranes with phosphanylalkynes:
 rare examples of intermolecular 1,1-alkenylboration reactions
;
_journal_name_full Chem.Commun.
_journal_page_first 6992
_journal_paper_doi 10.1039/c3cc43294g
_journal_volume 49
_journal_year 2013
_chemical_formula_sum 'C51 H46 B F10 P'
_chemical_formula_weight 890.66
_chemical_name_systematic
; 
 ? 
;
_space_group_IT_number 2
_symmetry_cell_setting triclinic
_symmetry_space_group_name_Hall '-P 1'
_symmetry_space_group_name_H-M 'P -1'
_atom_sites_solution_hydrogens geom
_atom_sites_solution_primary direct
_atom_sites_solution_secondary difmap
_audit_creation_method SHELXL-97
_cell_angle_alpha 95.861(4)
_cell_angle_beta 100.979(3)
_cell_angle_gamma 92.959(5)
_cell_formula_units_Z 4
_cell_length_a 11.3861(3)
_cell_length_b 17.9307(5)
_cell_length_c 22.6904(6)
_cell_measurement_reflns_used 12748
_cell_measurement_temperature 223(2)
_cell_measurement_theta_max 68.25
_cell_measurement_theta_min 0.88
_cell_volume 4511.9(2)
_computing_cell_refinement 'Collect (Nonius B.V., 1998)'
_computing_data_collection 'Collect (Nonius B.V., 1998)'
_computing_data_reduction 'Denzo-SMN (Otwinowski & Minor, 1997)'
_computing_molecular_graphics 'XP (BrukerAXS, 2000)'
_computing_publication_material 'SHELXL-97 (Sheldrick, 1997)'
_computing_structure_refinement 'SHELXL-97 (Sheldrick, 1997)'
_computing_structure_solution 'SHELXS-97 (Sheldrick, 1990)'
_diffrn_ambient_temperature 223(2)
_diffrn_measured_fraction_theta_full 0.906
_diffrn_measured_fraction_theta_max 0.906
_diffrn_measurement_device_type 'Nonius KappaCCD APEXII'
_diffrn_measurement_method '\w and \f scans'
_diffrn_radiation_monochromator graphite
_diffrn_radiation_source 'fine-focus sealed tube'
_diffrn_radiation_type CuK\a
_diffrn_radiation_wavelength 1.54178
_diffrn_reflns_av_R_equivalents 0.139
_diffrn_reflns_av_sigmaI/netI 0.1012
_diffrn_reflns_limit_h_max 0
_diffrn_reflns_limit_h_min -13
_diffrn_reflns_limit_k_max 21
_diffrn_reflns_limit_k_min -21
_diffrn_reflns_limit_l_max 25
_diffrn_reflns_limit_l_min -25
_diffrn_reflns_number 62853
_diffrn_reflns_theta_full 67.17
_diffrn_reflns_theta_max 67.17
_diffrn_reflns_theta_min 2.48
_exptl_absorpt_coefficient_mu 1.198
_exptl_absorpt_correction_T_max 0.9649
_exptl_absorpt_correction_T_min 0.8896
_exptl_absorpt_correction_type multi-scan
_exptl_absorpt_process_details 'Denzo (Otwinowski, Borek, Majewski & Minor, 2003)'
_exptl_crystal_colour colourless
_exptl_crystal_density_diffrn 1.311
_exptl_crystal_density_method 'not measured'
_exptl_crystal_description needle
_exptl_crystal_F_000 1848
_exptl_crystal_size_max 0.10
_exptl_crystal_size_mid 0.07
_exptl_crystal_size_min 0.03
_platon_squeeze_details
;
 A disordered toluene molecule was found in the asymmetrical unit and could
 not be satisfactorily refined. The program SQUEEZE (A. L. Spek J. Appl. 
 Cryst., 2003, 36, 7-13) was therefore used to remove mathematically the 
 effect of the solvent.
 The quoted formula and derived parameters are based on two molecule of 
 toluene per asymmetric unit (one molecule of toluene was squeezed).
;
_refine_diff_density_max 0.459
_refine_diff_density_min -0.365
_refine_diff_density_rms 0.065
_refine_ls_extinction_method none
_refine_ls_goodness_of_fit_ref 1.046
_refine_ls_hydrogen_treatment constr
_refine_ls_matrix_type full
_refine_ls_number_parameters 1090
_refine_ls_number_reflns 14637
_refine_ls_number_restraints 0
_refine_ls_restrained_S_all 1.046
_refine_ls_R_factor_all 0.1575
_refine_ls_R_factor_gt 0.0743
_refine_ls_shift/su_max 0.000
_refine_ls_shift/su_mean 0.000
_refine_ls_structure_factor_coef Fsqd
_refine_ls_weighting_details 'calc w=1/[\s^2^(Fo^2^)+(0.1042P)^2^+0.0953P] where P=(Fo^2^+2Fc^2^)/3'
_refine_ls_weighting_scheme calc
_refine_ls_wR_factor_gt 0.1746
_refine_ls_wR_factor_ref 0.2114
_reflns_number_gt 7434
_reflns_number_total 14637
_reflns_threshold_expression >2sigma(I)
_cod_data_source_file c3cc43294g.txt
_cod_data_source_block erk7032
_cod_original_sg_symbol_H-M P-1
_cod_database_code 7109554

loop_
_symmetry_equiv_pos_as_xyz
'x, y, z'
'-x, -y, -z'

loop_
_atom_site_label
_atom_site_type_symbol
_atom_site_fract_x
_atom_site_fract_y
_atom_site_fract_z
_atom_site_U_iso_or_equiv
_atom_site_adp_type
_atom_site_occupancy
_atom_site_symmetry_multiplicity
_atom_site_calc_flag
_atom_site_refinement_flags
P1A P 0.85198(11) 0.25318(7) 0.16821(5) 0.0486(3) Uani 1 1 d .
C2A C 0.8236(4) 0.1917(3) 0.22213(19) 0.0445(11) Uani 1 1 d .
C1A C 0.7534(4) 0.1369(3) 0.1830(2) 0.0489(12) Uani 1 1 d .
C31A C 0.6957(4) 0.0695(3) 0.1986(2) 0.0519(12) Uani 1 1 d .
H31A H 0.7105 0.0599 0.2392 0.062 Uiso 1 1 calc R
C32A C 0.6234(4) 0.0210(3) 0.1583(2) 0.0550(13) Uani 1 1 d .
H32A H 0.6099 0.0334 0.1184 0.066 Uiso 1 1 calc R
C33A C 0.5594(5) -0.0515(3) 0.1671(2) 0.0607(14) Uani 1 1 d .
C34A C 0.4286(5) -0.0520(4) 0.1368(3) 0.094(2) Uani 1 1 d .
H34A H 0.3940 -0.0083 0.1536 0.141 Uiso 1 1 calc R
H34B H 0.3854 -0.0973 0.1438 0.141 Uiso 1 1 calc R
H34C H 0.4225 -0.0506 0.0937 0.141 Uiso 1 1 calc R
C35A C 0.6194(6) -0.1164(3) 0.1362(3) 0.091(2) Uani 1 1 d .
H35A H 0.6174 -0.1087 0.0943 0.137 Uiso 1 1 calc R
H35B H 0.5762 -0.1640 0.1379 0.137 Uiso 1 1 calc R
H35C H 0.7020 -0.1172 0.1570 0.137 Uiso 1 1 calc R
C36A C 0.5705(5) -0.0618(3) 0.2337(2) 0.0770(17) Uani 1 1 d .
H36A H 0.6546 -0.0611 0.2525 0.115 Uiso 1 1 calc R
H36B H 0.5301 -0.1095 0.2374 0.115 Uiso 1 1 calc R
H36C H 0.5339 -0.0213 0.2536 0.115 Uiso 1 1 calc R
C11A C 0.7405(4) 0.3237(3) 0.1539(2) 0.0522(12) Uani 1 1 d .
C12A C 0.6417(5) 0.3335(3) 0.1825(2) 0.0587(14) Uani 1 1 d .
C13A C 0.5531(5) 0.3790(3) 0.1587(3) 0.0698(15) Uani 1 1 d .
H13A H 0.4872 0.3849 0.1777 0.084 Uiso 1 1 calc R
C14A C 0.5571(6) 0.4154(3) 0.1089(3) 0.0747(16) Uani 1 1 d .
C15A C 0.6576(5) 0.4085(3) 0.0828(3) 0.0688(15) Uani 1 1 d .
H15A H 0.6644 0.4356 0.0500 0.083 Uiso 1 1 calc R
C16A C 0.7479(5) 0.3633(3) 0.1032(2) 0.0584(13) Uani 1 1 d .
C17A C 0.6224(5) 0.2970(3) 0.2375(2) 0.0667(15) Uani 1 1 d .
H17A H 0.6063 0.2432 0.2267 0.100 Uiso 1 1 calc R
H17B H 0.5547 0.3176 0.2521 0.100 Uiso 1 1 calc R
H17C H 0.6938 0.3068 0.2690 0.100 Uiso 1 1 calc R
C18A C 0.4569(6) 0.4613(4) 0.0825(3) 0.107(2) Uani 1 1 d .
H18A H 0.3903 0.4549 0.1030 0.161 Uiso 1 1 calc R
H18B H 0.4305 0.4444 0.0398 0.161 Uiso 1 1 calc R
H18C H 0.4853 0.5139 0.0877 0.161 Uiso 1 1 calc R
C19A C 0.8518(5) 0.3583(3) 0.0698(2) 0.0716(16) Uani 1 1 d .
H19A H 0.8307 0.3794 0.0318 0.107 Uiso 1 1 calc R
H19B H 0.8684 0.3061 0.0620 0.107 Uiso 1 1 calc R
H19C H 0.9225 0.3863 0.0944 0.107 Uiso 1 1 calc R
C21A C 0.9964(4) 0.3083(3) 0.1893(2) 0.0496(12) Uani 1 1 d .
C22A C 1.0901(4) 0.2997(3) 0.1569(2) 0.0507(12) Uani 1 1 d .
C23A C 1.1945(5) 0.3465(3) 0.1753(2) 0.0608(14) Uani 1 1 d .
H23A H 1.2562 0.3412 0.1532 0.073 Uiso 1 1 calc R
C24A C 1.2110(5) 0.4007(3) 0.2249(2) 0.0643(14) Uani 1 1 d .
C25A C 1.1205(5) 0.4081(3) 0.2567(2) 0.0615(14) Uani 1 1 d .
H25A H 1.1321 0.4436 0.2911 0.074 Uiso 1 1 calc R
C26A C 1.0124(4) 0.3651(3) 0.2398(2) 0.0530(12) Uani 1 1 d .
C27A C 1.0813(5) 0.2448(3) 0.1006(2) 0.0599(14) Uani 1 1 d .
H27A H 1.0011 0.2201 0.0895 0.090 Uiso 1 1 calc R
H27B H 1.1392 0.2074 0.1085 0.090 Uiso 1 1 calc R
H27C H 1.0981 0.2716 0.0678 0.090 Uiso 1 1 calc R
C28A C 1.3262(5) 0.4511(3) 0.2440(3) 0.0833(18) Uani 1 1 d .
H28A H 1.3891 0.4230 0.2645 0.125 Uiso 1 1 calc R
H28B H 1.3134 0.4939 0.2712 0.125 Uiso 1 1 calc R
H28C H 1.3498 0.4685 0.2086 0.125 Uiso 1 1 calc R
C29A C 0.9191(5) 0.3818(3) 0.2774(2) 0.0668(15) Uani 1 1 d .
H29A H 0.9568 0.4110 0.3153 0.100 Uiso 1 1 calc R
H29B H 0.8822 0.3349 0.2856 0.100 Uiso 1 1 calc R
H29C H 0.8582 0.4101 0.2556 0.100 Uiso 1 1 calc R
C3A C 0.8722(4) 0.1922(3) 0.2878(2) 0.0492(12) Uani 1 1 d .
C4A C 0.9955(5) 0.2046(3) 0.3097(2) 0.0559(13) Uani 1 1 d .
H4A H 1.0465 0.2144 0.2829 0.067 Uiso 1 1 calc R
C5A C 1.0437(5) 0.2026(3) 0.3699(2) 0.0651(15) Uani 1 1 d .
H5A H 1.1266 0.2131 0.3840 0.078 Uiso 1 1 calc R
C6A C 0.9715(5) 0.1855(3) 0.4095(2) 0.0643(14) Uani 1 1 d .
H6A H 1.0051 0.1823 0.4502 0.077 Uiso 1 1 calc R
C7A C 0.8498(5) 0.1730(3) 0.3888(2) 0.0628(14) Uani 1 1 d .
H7A H 0.8004 0.1620 0.4161 0.075 Uiso 1 1 calc R
C8A C 0.7988(5) 0.1763(3) 0.3290(2) 0.0579(13) Uani 1 1 d .
H8A H 0.7153 0.1679 0.3158 0.070 Uiso 1 1 calc R
B1A B 0.7692(5) 0.1520(3) 0.1152(2) 0.0524(14) Uani 1 1 d .
C51A C 0.8504(4) 0.0881(3) 0.0927(2) 0.0490(12) Uani 1 1 d .
F52A F 1.0205(2) 0.12540(17) 0.17055(12) 0.0669(8) Uani 1 1 d .
C52A C 0.9650(5) 0.0754(3) 0.1227(2) 0.0551(13) Uani 1 1 d .
F53A F 1.1417(3) 0.0112(2) 0.13813(15) 0.0900(10) Uani 1 1 d .
C53A C 1.0288(5) 0.0168(3) 0.1082(3) 0.0672(15) Uani 1 1 d .
F54A F 1.0365(4) -0.0980(2) 0.04823(17) 0.1060(12) Uani 1 1 d .
C54A C 0.9758(7) -0.0384(3) 0.0632(3) 0.0777(18) Uani 1 1 d .
F55A F 0.8084(4) -0.08421(19) -0.01281(16) 0.1009(12) Uani 1 1 d .
C55A C 0.8619(6) -0.0304(3) 0.0323(3) 0.0692(15) Uani 1 1 d .
F56A F 0.6905(3) 0.03292(17) 0.01470(13) 0.0736(9) Uani 1 1 d .
C56A C 0.8038(5) 0.0309(3) 0.0468(2) 0.0603(14) Uani 1 1 d .
C41A C 0.6633(4) 0.1774(3) 0.0662(2) 0.0470(11) Uani 1 1 d .
F42A F 0.5156(3) 0.17362(17) 0.12715(12) 0.0679(8) Uani 1 1 d .
C42A C 0.5499(5) 0.1926(3) 0.0765(2) 0.0580(13) Uani 1 1 d .
F43A F 0.3600(3) 0.2424(2) 0.05288(15) 0.0837(10) Uani 1 1 d .
C43A C 0.4671(5) 0.2284(3) 0.0386(3) 0.0628(14) Uani 1 1 d .
F44A F 0.4175(3) 0.2874(2) -0.05010(15) 0.0912(10) Uani 1 1 d .
C44A C 0.4954(5) 0.2504(3) -0.0135(3) 0.0647(14) Uani 1 1 d .
F45A F 0.6333(3) 0.25686(19) -0.07824(13) 0.0838(10) Uani 1 1 d .
C45A C 0.6041(5) 0.2359(3) -0.0267(2) 0.0626(14) Uani 1 1 d .
F46A F 0.7909(3) 0.18760(17) -0.00413(12) 0.0677(8) Uani 1 1 d .
C46A C 0.6840(4) 0.1994(3) 0.0120(2) 0.0535(13) Uani 1 1 d .
P1B P 0.49917(10) 0.75804(6) 0.48556(5) 0.0415(3) Uani 1 1 d .
C2B C 0.5933(4) 0.7996(2) 0.43979(19) 0.0397(10) Uani 1 1 d .
C1B C 0.5773(4) 0.7417(2) 0.3949(2) 0.0402(11) Uani 1 1 d .
C31B C 0.6294(4) 0.7361(3) 0.3408(2) 0.0472(11) Uani 1 1 d .
H31B H 0.6828 0.7756 0.3356 0.057 Uiso 1 1 calc R
C32B C 0.6042(4) 0.6776(3) 0.2986(2) 0.0502(12) Uani 1 1 d .
H32B H 0.5465 0.6414 0.3049 0.060 Uiso 1 1 calc R
C33B C 0.6531(5) 0.6601(3) 0.2425(2) 0.0614(14) Uani 1 1 d .
C34B C 0.7490(6) 0.7191(4) 0.2355(3) 0.090(2) Uani 1 1 d .
H34D H 0.7172 0.7682 0.2371 0.135 Uiso 1 1 calc R
H34E H 0.7727 0.7074 0.1969 0.135 Uiso 1 1 calc R
H34F H 0.8182 0.7191 0.2679 0.135 Uiso 1 1 calc R
C35B C 0.5485(7) 0.6565(4) 0.1888(3) 0.105(2) Uani 1 1 d .
H35D H 0.4875 0.6185 0.1927 0.158 Uiso 1 1 calc R
H35E H 0.5769 0.6438 0.1516 0.158 Uiso 1 1 calc R
H35F H 0.5146 0.7050 0.1880 0.158 Uiso 1 1 calc R
C36B C 0.7060(7) 0.5833(4) 0.2441(3) 0.103(2) Uani 1 1 d .
H36D H 0.7720 0.5855 0.2784 0.155 Uiso 1 1 calc R
H36E H 0.7350 0.5704 0.2071 0.155 Uiso 1 1 calc R
H36F H 0.6445 0.5455 0.2477 0.155 Uiso 1 1 calc R
C11B C 0.5482(4) 0.7781(2) 0.5673(2) 0.0395(10) Uani 1 1 d .
C12B C 0.5390(4) 0.8514(2) 0.5950(2) 0.0463(11) Uani 1 1 d .
C13B C 0.5778(4) 0.8680(3) 0.6574(2) 0.0576(13) Uani 1 1 d .
H13B H 0.5704 0.9167 0.6752 0.069 Uiso 1 1 calc R
C14B C 0.6266(4) 0.8158(3) 0.6943(2) 0.0572(13) Uani 1 1 d .
C15B C 0.6335(4) 0.7440(3) 0.6667(2) 0.0540(13) Uani 1 1 d .
H15B H 0.6659 0.7075 0.6907 0.065 Uiso 1 1 calc R
C16B C 0.5939(4) 0.7236(3) 0.6043(2) 0.0475(12) Uani 1 1 d .
C17B C 0.4875(4) 0.9143(2) 0.5610(2) 0.0547(13) Uani 1 1 d .
H17D H 0.4974 0.9605 0.5882 0.082 Uiso 1 1 calc R
H17E H 0.4028 0.9018 0.5447 0.082 Uiso 1 1 calc R
H17F H 0.5291 0.9210 0.5281 0.082 Uiso 1 1 calc R
C18B C 0.6704(6) 0.8364(3) 0.7609(2) 0.0783(17) Uani 1 1 d .
H18D H 0.7493 0.8627 0.7681 0.117 Uiso 1 1 calc R
H18E H 0.6750 0.7911 0.7810 0.117 Uiso 1 1 calc R
H18F H 0.6152 0.8687 0.7768 0.117 Uiso 1 1 calc R
C19B C 0.5994(5) 0.6415(2) 0.5834(2) 0.0548(13) Uani 1 1 d .
H19D H 0.5674 0.6320 0.5404 0.082 Uiso 1 1 calc R
H19E H 0.5523 0.6113 0.6049 0.082 Uiso 1 1 calc R
H19F H 0.6821 0.6285 0.5916 0.082 Uiso 1 1 calc R
C21B C 0.3426(4) 0.7813(2) 0.4675(2) 0.0435(11) Uani 1 1 d .
C22B C 0.2597(4) 0.7350(2) 0.4898(2) 0.0445(11) Uani 1 1 d .
C23B C 0.1363(4) 0.7392(3) 0.4692(2) 0.0467(12) Uani 1 1 d .
H23B H 0.0820 0.7076 0.4833 0.056 Uiso 1 1 calc R
C24B C 0.0918(4) 0.7885(3) 0.4286(2) 0.0521(12) Uani 1 1 d .
C25B C 0.1741(4) 0.8355(3) 0.4096(2) 0.0498(12) Uani 1 1 d .
H25B H 0.1449 0.8707 0.3835 0.060 Uiso 1 1 calc R
C26B C 0.2976(4) 0.8333(2) 0.4271(2) 0.0453(11) Uani 1 1 d .
C27B C 0.2975(4) 0.6817(3) 0.5355(2) 0.0515(12) Uani 1 1 d .
H27D H 0.3640 0.6550 0.5251 0.077 Uiso 1 1 calc R
H27E H 0.2307 0.6459 0.5356 0.077 Uiso 1 1 calc R
H27F H 0.3221 0.7097 0.5752 0.077 Uiso 1 1 calc R
C28B C -0.0407(4) 0.7904(4) 0.4064(3) 0.0731(16) Uani 1 1 d .
H28D H -0.0833 0.7555 0.4263 0.110 Uiso 1 1 calc R
H28E H -0.0601 0.7761 0.3631 0.110 Uiso 1 1 calc R
H28F H -0.0644 0.8408 0.4155 0.110 Uiso 1 1 calc R
C29B C 0.3742(4) 0.8875(3) 0.4010(2) 0.0572(13) Uani 1 1 d .
H29D H 0.3265 0.9274 0.3861 0.086 Uiso 1 1 calc R
H29E H 0.4039 0.8610 0.3680 0.086 Uiso 1 1 calc R
H29F H 0.4414 0.9089 0.4322 0.086 Uiso 1 1 calc R
C3B C 0.6717(4) 0.8702(2) 0.4492(2) 0.0444(11) Uani 1 1 d .
C4B C 0.7463(4) 0.8933(3) 0.5049(2) 0.0481(12) Uani 1 1 d .
H4B H 0.7433 0.8652 0.5374 0.058 Uiso 1 1 calc R
C5B C 0.8247(4) 0.9567(3) 0.5134(2) 0.0606(14) Uani 1 1 d .
H5B H 0.8741 0.9712 0.5514 0.073 Uiso 1 1 calc R
C6B C 0.8308(5) 0.9986(3) 0.4661(3) 0.0599(14) Uani 1 1 d .
H6B H 0.8831 1.0422 0.4720 0.072 Uiso 1 1 calc R
C7B C 0.7590(4) 0.9757(3) 0.4102(2) 0.0548(13) Uani 1 1 d .
H7B H 0.7646 1.0033 0.3776 0.066 Uiso 1 1 calc R
C8B C 0.6795(4) 0.9131(2) 0.4013(2) 0.0458(11) Uani 1 1 d .
H8B H 0.6304 0.8989 0.3632 0.055 Uiso 1 1 calc R
B1B B 0.5143(5) 0.6711(3) 0.4191(2) 0.0444(13) Uani 1 1 d .
C51B C 0.6184(4) 0.6128(2) 0.43181(19) 0.0403(11) Uani 1 1 d .
F52B F 0.7508(2) 0.69944(14) 0.50334(12) 0.0548(7) Uani 1 1 d .
C52B C 0.7312(4) 0.6327(3) 0.4675(2) 0.0465(11) Uani 1 1 d .
F53B F 0.9325(2) 0.61389(16) 0.50675(14) 0.0726(9) Uani 1 1 d .
C53B C 0.8268(4) 0.5894(3) 0.4700(2) 0.0528(12) Uani 1 1 d .
F54B F 0.9095(3) 0.47869(17) 0.43579(15) 0.0774(9) Uani 1 1 d .
C54B C 0.8168(4) 0.5219(3) 0.4346(2) 0.0552(13) Uani 1 1 d .
F55B F 0.6953(3) 0.43313(15) 0.36113(13) 0.0685(8) Uani 1 1 d .
C55B C 0.7087(5) 0.4990(3) 0.3977(2) 0.0515(12) Uani 1 1 d .
F56B F 0.5123(2) 0.51691(13) 0.35704(11) 0.0538(7) Uani 1 1 d .
C56B C 0.6138(4) 0.5432(2) 0.3972(2) 0.0442(11) Uani 1 1 d .
C41B C 0.3798(4) 0.6367(2) 0.3899(2) 0.0407(11) Uani 1 1 d .
F42B F 0.3904(2) 0.54136(14) 0.45600(11) 0.0528(7) Uani 1 1 d .
C42B C 0.3250(4) 0.5774(2) 0.4127(2) 0.0459(11) Uani 1 1 d .
F43B F 0.1583(2) 0.49751(15) 0.42025(13) 0.0674(8) Uani 1 1 d .
C43B C 0.2050(4) 0.5541(3) 0.3952(2) 0.0493(12) Uani 1 1 d .
F44B F 0.0150(2) 0.56875(17) 0.33739(14) 0.0742(9) Uani 1 1 d .
C44B C 0.1332(4) 0.5898(3) 0.3532(2) 0.0530(13) Uani 1 1 d .
F45B F 0.1117(2) 0.68137(17) 0.28645(13) 0.0720(8) Uani 1 1 d .
C45B C 0.1830(4) 0.6464(3) 0.3280(2) 0.0515(12) Uani 1 1 d .
F46B F 0.3445(2) 0.72432(15) 0.31839(12) 0.0575(7) Uani 1 1 d .
C46B C 0.3030(4) 0.6678(2) 0.3456(2) 0.0449(11) Uani 1 1 d .
C71 C 0.1228(7) 0.8904(4) 0.2420(3) 0.0838(18) Uani 1 1 d .
C72 C 0.1769(6) 0.9580(4) 0.2679(3) 0.089(2) Uani 1 1 d .
H72 H 0.2571 0.9696 0.2653 0.107 Uiso 1 1 calc R
C73 C 0.1185(7) 1.0101(4) 0.2978(3) 0.093(2) Uani 1 1 d .
H73 H 0.1588 1.0565 0.3151 0.112 Uiso 1 1 calc R
C74 C 0.0030(7) 0.9947(5) 0.3024(4) 0.108(2) Uani 1 1 d .
H74 H -0.0375 1.0303 0.3227 0.129 Uiso 1 1 calc R
C75 C -0.0532(7) 0.9275(6) 0.2773(4) 0.125(3) Uani 1 1 d .
H75 H -0.1327 0.9160 0.2811 0.149 Uiso 1 1 calc R
C76 C 0.0050(7) 0.8754(5) 0.2461(4) 0.113(2) Uani 1 1 d .
H76 H -0.0361 0.8296 0.2277 0.136 Uiso 1 1 calc R
C77 C 0.1855(8) 0.8334(5) 0.2080(4) 0.124(3) Uani 1 1 d .
H77A H 0.1311 0.7893 0.1928 0.186 Uiso 1 1 calc R
H77B H 0.2555 0.8192 0.2350 0.186 Uiso 1 1 calc R
H77C H 0.2102 0.8551 0.1745 0.186 Uiso 1 1 calc R

loop_
_atom_site_aniso_label
_atom_site_aniso_U_11
_atom_site_aniso_U_22
_atom_site_aniso_U_33
_atom_site_aniso_U_23
_atom_site_aniso_U_13
_atom_site_aniso_U_12
P1A 0.0462(7) 0.0493(7) 0.0497(7) 0.0030(6) 0.0107(6) -0.0007(6)
C2A 0.042(3) 0.047(3) 0.041(3) 0.003(2) 0.005(2) -0.004(2)
C1A 0.051(3) 0.049(3) 0.051(3) 0.010(2) 0.018(2) 0.002(2)
C31A 0.051(3) 0.054(3) 0.045(3) 0.000(2) 0.003(2) -0.006(2)
C32A 0.061(3) 0.056(3) 0.049(3) 0.009(3) 0.011(3) -0.001(3)
C33A 0.066(4) 0.057(3) 0.053(3) 0.005(3) 0.003(3) -0.015(3)
C34A 0.069(4) 0.102(5) 0.098(5) 0.024(4) -0.014(4) -0.022(4)
C35A 0.125(6) 0.054(4) 0.089(4) -0.003(3) 0.016(4) -0.011(4)
C36A 0.084(4) 0.078(4) 0.065(4) 0.017(3) 0.005(3) -0.023(3)
C11A 0.052(3) 0.049(3) 0.055(3) 0.005(2) 0.009(2) 0.002(2)
C12A 0.055(3) 0.059(3) 0.062(3) -0.007(3) 0.019(3) 0.000(3)
C13A 0.060(4) 0.074(4) 0.075(4) 0.002(3) 0.010(3) 0.019(3)
C14A 0.079(4) 0.062(4) 0.078(4) 0.000(3) 0.004(3) 0.020(3)
C15A 0.073(4) 0.064(4) 0.069(4) 0.015(3) 0.007(3) 0.013(3)
C16A 0.061(3) 0.048(3) 0.063(3) 0.003(3) 0.007(3) 0.002(3)
C17A 0.058(3) 0.069(4) 0.078(4) 0.001(3) 0.027(3) 0.006(3)
C18A 0.100(5) 0.105(5) 0.116(6) 0.017(4) 0.008(4) 0.052(4)
C19A 0.068(4) 0.084(4) 0.068(4) 0.028(3) 0.019(3) 0.001(3)
C21A 0.050(3) 0.051(3) 0.045(3) 0.005(2) 0.005(2) 0.000(2)
C22A 0.048(3) 0.049(3) 0.054(3) 0.005(2) 0.009(2) -0.002(2)
C23A 0.053(3) 0.061(3) 0.070(4) 0.005(3) 0.021(3) -0.003(3)
C24A 0.055(3) 0.060(3) 0.072(4) -0.003(3) 0.008(3) -0.010(3)
C25A 0.053(3) 0.059(3) 0.069(3) -0.006(3) 0.013(3) -0.006(3)
C26A 0.054(3) 0.049(3) 0.054(3) -0.004(2) 0.013(2) -0.001(2)
C27A 0.056(3) 0.070(4) 0.054(3) -0.003(3) 0.017(3) -0.002(3)
C28A 0.052(3) 0.088(4) 0.100(5) -0.018(4) 0.009(3) -0.017(3)
C29A 0.067(4) 0.060(3) 0.073(4) -0.011(3) 0.025(3) -0.006(3)
C3A 0.059(3) 0.044(3) 0.043(3) 0.000(2) 0.012(2) -0.002(2)
C4A 0.054(3) 0.062(3) 0.050(3) 0.005(2) 0.010(3) -0.005(3)
C5A 0.062(4) 0.077(4) 0.052(3) 0.006(3) 0.003(3) 0.003(3)
C6A 0.068(4) 0.069(4) 0.052(3) 0.006(3) 0.002(3) 0.010(3)
C7A 0.081(4) 0.059(3) 0.053(3) 0.005(3) 0.022(3) 0.009(3)
C8A 0.073(4) 0.052(3) 0.047(3) 0.002(2) 0.011(3) -0.002(3)
B1A 0.054(4) 0.056(4) 0.044(3) 0.004(3) 0.005(3) 0.001(3)
C51A 0.053(3) 0.047(3) 0.047(3) 0.002(2) 0.012(2) 0.002(2)
F52A 0.0566(18) 0.079(2) 0.0627(18) 0.0061(16) 0.0049(14) 0.0082(15)
C52A 0.058(3) 0.057(3) 0.049(3) 0.000(3) 0.012(3) 0.002(3)
F53A 0.072(2) 0.108(3) 0.098(2) 0.027(2) 0.0197(19) 0.039(2)
C53A 0.064(4) 0.073(4) 0.068(4) 0.006(3) 0.018(3) 0.017(3)
F54A 0.140(3) 0.076(2) 0.118(3) 0.009(2) 0.056(3) 0.050(2)
C54A 0.102(5) 0.060(4) 0.084(4) 0.016(4) 0.043(4) 0.024(4)
F55A 0.134(3) 0.068(2) 0.097(3) -0.025(2) 0.030(2) 0.004(2)
C55A 0.090(5) 0.053(3) 0.063(4) -0.010(3) 0.020(3) 0.005(3)
F56A 0.075(2) 0.071(2) 0.0641(19) -0.0116(15) -0.0012(16) 0.0006(16)
C56A 0.067(4) 0.056(3) 0.057(3) -0.001(3) 0.013(3) 0.007(3)
C41A 0.044(3) 0.051(3) 0.044(3) 0.002(2) 0.008(2) 0.001(2)
F42A 0.0614(19) 0.085(2) 0.0606(18) 0.0138(16) 0.0167(15) 0.0047(16)
C42A 0.061(4) 0.064(3) 0.048(3) 0.006(3) 0.011(3) -0.003(3)
F43A 0.0534(19) 0.106(3) 0.093(2) 0.016(2) 0.0121(17) 0.0243(18)
C43A 0.049(3) 0.067(4) 0.071(4) 0.005(3) 0.009(3) 0.013(3)
F44A 0.082(2) 0.105(3) 0.084(2) 0.027(2) -0.0056(19) 0.032(2)
C44A 0.055(4) 0.071(4) 0.064(4) 0.011(3) -0.004(3) 0.014(3)
F45A 0.098(3) 0.098(2) 0.0598(19) 0.0303(18) 0.0130(17) 0.013(2)
C45A 0.076(4) 0.064(3) 0.047(3) 0.009(3) 0.007(3) 0.006(3)
F46A 0.065(2) 0.084(2) 0.0603(18) 0.0159(15) 0.0207(15) 0.0111(16)
C46A 0.048(3) 0.061(3) 0.053(3) 0.007(3) 0.010(3) 0.006(3)
P1B 0.0360(6) 0.0351(6) 0.0528(7) 0.0081(5) 0.0064(5) 0.0006(5)
C2B 0.033(2) 0.036(2) 0.049(3) 0.007(2) 0.005(2) 0.0000(19)
C1B 0.031(2) 0.038(3) 0.051(3) 0.009(2) 0.006(2) 0.0040(19)
C31B 0.048(3) 0.042(3) 0.052(3) 0.005(2) 0.011(2) 0.002(2)
C32B 0.051(3) 0.049(3) 0.051(3) 0.010(3) 0.009(2) -0.001(2)
C33B 0.075(4) 0.061(3) 0.048(3) 0.001(3) 0.019(3) -0.004(3)
C34B 0.104(5) 0.095(5) 0.075(4) 0.003(3) 0.041(4) -0.018(4)
C35B 0.118(6) 0.131(6) 0.055(4) 0.009(4) -0.004(4) -0.023(5)
C36B 0.152(7) 0.076(5) 0.091(5) -0.002(4) 0.048(5) 0.023(5)
C11B 0.030(2) 0.036(2) 0.054(3) 0.009(2) 0.009(2) 0.0030(19)
C12B 0.043(3) 0.038(3) 0.056(3) 0.000(2) 0.009(2) -0.002(2)
C13B 0.055(3) 0.048(3) 0.068(4) -0.004(3) 0.015(3) -0.004(3)
C14B 0.053(3) 0.062(3) 0.050(3) -0.004(3) 0.005(2) -0.010(3)
C15B 0.058(3) 0.058(3) 0.046(3) 0.010(3) 0.007(2) -0.002(3)
C16B 0.039(3) 0.045(3) 0.058(3) 0.009(2) 0.008(2) -0.003(2)
C17B 0.052(3) 0.038(3) 0.072(3) -0.003(2) 0.009(3) 0.006(2)
C18B 0.091(4) 0.083(4) 0.056(3) -0.006(3) 0.012(3) -0.008(3)
C19B 0.065(3) 0.040(3) 0.060(3) 0.008(2) 0.009(3) 0.005(2)
C21B 0.043(3) 0.035(2) 0.053(3) 0.003(2) 0.010(2) 0.002(2)
C22B 0.045(3) 0.039(3) 0.050(3) 0.004(2) 0.011(2) 0.004(2)
C23B 0.037(3) 0.050(3) 0.052(3) -0.001(2) 0.013(2) -0.005(2)
C24B 0.041(3) 0.059(3) 0.057(3) 0.006(3) 0.010(2) 0.004(2)
C25B 0.042(3) 0.048(3) 0.059(3) 0.015(2) 0.005(2) 0.009(2)
C26B 0.038(3) 0.039(3) 0.058(3) 0.008(2) 0.006(2) 0.002(2)
C27B 0.046(3) 0.046(3) 0.065(3) 0.012(2) 0.012(2) -0.002(2)
C28B 0.035(3) 0.099(5) 0.083(4) 0.017(3) 0.001(3) 0.010(3)
C29B 0.046(3) 0.045(3) 0.081(4) 0.025(3) 0.004(3) 0.000(2)
C3B 0.040(3) 0.038(3) 0.055(3) 0.004(2) 0.011(2) -0.003(2)
C4B 0.046(3) 0.045(3) 0.052(3) 0.008(2) 0.009(2) -0.008(2)
C5B 0.051(3) 0.057(3) 0.068(3) 0.001(3) 0.003(3) -0.008(3)
C6B 0.053(3) 0.040(3) 0.086(4) 0.011(3) 0.012(3) -0.013(2)
C7B 0.054(3) 0.048(3) 0.069(4) 0.020(3) 0.021(3) 0.004(2)
C8B 0.042(3) 0.037(2) 0.058(3) 0.011(2) 0.006(2) -0.002(2)
B1B 0.037(3) 0.042(3) 0.051(3) 0.009(3) 0.002(2) -0.001(2)
C51B 0.039(3) 0.034(2) 0.048(3) 0.012(2) 0.004(2) -0.001(2)
F52B 0.0476(16) 0.0402(15) 0.0708(17) 0.0055(13) -0.0012(13) -0.0022(12)
C52B 0.038(3) 0.040(3) 0.059(3) 0.009(2) 0.002(2) 0.003(2)
F53B 0.0372(16) 0.0666(19) 0.108(2) 0.0288(17) -0.0089(16) 0.0020(14)
C53B 0.033(3) 0.050(3) 0.074(3) 0.016(3) 0.003(2) 0.003(2)
F54B 0.0530(18) 0.073(2) 0.113(2) 0.0239(18) 0.0205(17) 0.0275(16)
C54B 0.043(3) 0.053(3) 0.078(4) 0.025(3) 0.022(3) 0.021(3)
F55B 0.079(2) 0.0518(17) 0.0767(19) 0.0008(15) 0.0215(16) 0.0140(15)
C55B 0.054(3) 0.044(3) 0.057(3) 0.004(2) 0.012(3) 0.008(2)
F56B 0.0518(16) 0.0434(15) 0.0617(16) -0.0025(13) 0.0043(13) 0.0044(12)
C56B 0.035(3) 0.040(3) 0.055(3) 0.009(2) 0.002(2) 0.003(2)
C41B 0.040(3) 0.032(2) 0.050(3) 0.008(2) 0.003(2) 0.005(2)
F42B 0.0509(16) 0.0447(15) 0.0621(16) 0.0188(13) 0.0031(13) 0.0018(12)
C42B 0.043(3) 0.038(3) 0.056(3) 0.002(2) 0.009(2) 0.002(2)
F43B 0.0556(17) 0.0569(17) 0.091(2) 0.0188(16) 0.0170(15) -0.0115(14)
C43B 0.047(3) 0.039(3) 0.064(3) 0.007(2) 0.017(3) -0.006(2)
F44B 0.0350(16) 0.075(2) 0.107(2) 0.0102(17) 0.0020(15) -0.0116(14)
C44B 0.036(3) 0.046(3) 0.073(3) 0.002(3) 0.005(3) 0.000(2)
F45B 0.0513(17) 0.0708(19) 0.086(2) 0.0172(17) -0.0109(15) 0.0029(15)
C45B 0.041(3) 0.050(3) 0.059(3) 0.013(3) -0.005(2) 0.008(2)
F46B 0.0481(16) 0.0545(16) 0.0666(17) 0.0215(14) -0.0022(13) -0.0049(13)
C46B 0.040(3) 0.036(2) 0.056(3) 0.006(2) 0.005(2) -0.003(2)
C71 0.090(5) 0.075(4) 0.093(5) 0.025(4) 0.027(4) 0.005(4)
C72 0.082(5) 0.092(5) 0.093(5) 0.026(4) 0.017(4) -0.015(4)
C73 0.092(6) 0.093(5) 0.091(5) 0.014(4) 0.010(4) -0.011(4)
C74 0.089(6) 0.099(6) 0.133(7) 0.016(5) 0.016(5) 0.009(5)
C75 0.065(5) 0.132(8) 0.170(8) 0.004(7) 0.016(5) -0.001(5)
C76 0.090(6) 0.098(6) 0.141(7) 0.002(5) 0.010(5) -0.014(5)
C77 0.150(8) 0.111(6) 0.131(6) 0.032(5) 0.062(6) 0.020(6)

loop_
_atom_type_symbol
_atom_type_description
_atom_type_scat_dispersion_real
_atom_type_scat_dispersion_imag
_atom_type_scat_source
C C 0.0181 0.0091 'International Tables Vol C Tables 4.2.6.8 and 6.1.1.4'
H H 0.0000 0.0000 'International Tables Vol C Tables 4.2.6.8 and 6.1.1.4'
B B 0.0090 0.0039 'International Tables Vol C Tables 4.2.6.8 and 6.1.1.4'
F F 0.0727 0.0534 'International Tables Vol C Tables 4.2.6.8 and 6.1.1.4'
P P 0.2955 0.4335 'International Tables Vol C Tables 4.2.6.8 and 6.1.1.4'

loop_
_geom_angle_atom_site_label_1
_geom_angle_atom_site_label_2
_geom_angle_atom_site_label_3
_geom_angle
C2A P1A C21A 114.3(2)
C2A P1A C11A 114.1(2)
C21A P1A C11A 104.5(2)
C2A P1A B1A 75.0(2)
C21A P1A B1A 141.1(2)
C11A P1A B1A 105.0(2)
C1A C2A C3A 128.9(4)
C1A C2A P1A 98.2(3)
C3A C2A P1A 132.4(3)
C2A C1A C31A 126.8(4)
C2A C1A B1A 106.7(4)
C31A C1A B1A 125.4(4)
C32A C31A C1A 123.1(4)
C32A C31A H31A 118.4
C1A C31A H31A 118.4
C31A C32A C33A 129.2(5)
C31A C32A H32A 115.4
C33A C32A H32A 115.4
C32A C33A C34A 108.6(5)
C32A C33A C36A 112.0(4)
C34A C33A C36A 110.4(5)
C32A C33A C35A 107.0(4)
C34A C33A C35A 110.0(5)
C36A C33A C35A 108.8(5)
C33A C34A H34A 109.5
C33A C34A H34B 109.5
H34A C34A H34B 109.5
C33A C34A H34C 109.5
H34A C34A H34C 109.5
H34B C34A H34C 109.5
C33A C35A H35A 109.5
C33A C35A H35B 109.5
H35A C35A H35B 109.5
C33A C35A H35C 109.5
H35A C35A H35C 109.5
H35B C35A H35C 109.5
C33A C36A H36A 109.5
C33A C36A H36B 109.5
H36A C36A H36B 109.5
C33A C36A H36C 109.5
H36A C36A H36C 109.5
H36B C36A H36C 109.5
C12A C11A C16A 118.5(5)
C12A C11A P1A 126.0(4)
C16A C11A P1A 114.8(4)
C13A C12A C11A 118.8(5)
C13A C12A C17A 116.3(5)
C11A C12A C17A 124.9(5)
C14A C13A C12A 123.4(5)
C14A C13A H13A 118.3
C12A C13A H13A 118.3
C13A C14A C15A 117.5(5)
C13A C14A C18A 122.0(6)
C15A C14A C18A 120.5(6)
C16A C15A C14A 122.3(5)
C16A C15A H15A 118.9
C14A C15A H15A 118.9
C15A C16A C11A 119.5(5)
C15A C16A C19A 117.6(5)
C11A C16A C19A 122.9(5)
C12A C17A H17A 109.5
C12A C17A H17B 109.5
H17A C17A H17B 109.5
C12A C17A H17C 109.5
H17A C17A H17C 109.5
H17B C17A H17C 109.5
C14A C18A H18A 109.5
C14A C18A H18B 109.5
H18A C18A H18B 109.5
C14A C18A H18C 109.5
H18A C18A H18C 109.5
H18B C18A H18C 109.5
C16A C19A H19A 109.5
C16A C19A H19B 109.5
H19A C19A H19B 109.5
C16A C19A H19C 109.5
H19A C19A H19C 109.5
H19B C19A H19C 109.5
C22A C21A C26A 118.7(4)
C22A C21A P1A 123.5(4)
C26A C21A P1A 117.8(4)
C23A C22A C21A 119.0(5)
C23A C22A C27A 117.2(4)
C21A C22A C27A 123.7(4)
C22A C23A C24A 122.4(5)
C22A C23A H23A 118.8
C24A C23A H23A 118.8
C25A C24A C23A 118.5(5)
C25A C24A C28A 120.3(5)
C23A C24A C28A 121.3(5)
C24A C25A C26A 122.3(5)
C24A C25A H25A 118.9
C26A C25A H25A 118.9
C25A C26A C21A 119.2(4)
C25A C26A C29A 116.4(4)
C21A C26A C29A 124.4(4)
C22A C27A H27A 109.5
C22A C27A H27B 109.5
H27A C27A H27B 109.5
C22A C27A H27C 109.5
H27A C27A H27C 109.5
H27B C27A H27C 109.5
C24A C28A H28A 109.5
C24A C28A H28B 109.5
H28A C28A H28B 109.5
C24A C28A H28C 109.5
H28A C28A H28C 109.5
H28B C28A H28C 109.5
C26A C29A H29A 109.5
C26A C29A H29B 109.5
H29A C29A H29B 109.5
C26A C29A H29C 109.5
H29A C29A H29C 109.5
H29B C29A H29C 109.5
C4A C3A C8A 118.0(4)
C4A C3A C2A 119.7(4)
C8A C3A C2A 122.2(4)
C5A C4A C3A 121.0(5)
C5A C4A H4A 119.5
C3A C4A H4A 119.5
C6A C5A C4A 120.5(5)
C6A C5A H5A 119.7
C4A C5A H5A 119.7
C5A C6A C7A 119.4(5)
C5A C6A H6A 120.3
C7A C6A H6A 120.3
C6A C7A C8A 121.4(5)
C6A C7A H7A 119.3
C8A C7A H7A 119.3
C7A C8A C3A 119.7(5)
C7A C8A H8A 120.1
C3A C8A H8A 120.1
C41A B1A C51A 117.5(4)
C41A B1A C1A 123.0(4)
C51A B1A C1A 106.9(4)
C41A B1A P1A 105.8(3)
C51A B1A P1A 120.2(4)
C1A B1A P1A 77.9(3)
C56A C51A C52A 112.1(5)
C56A C51A B1A 122.1(5)
C52A C51A B1A 124.9(4)
C53A C52A F52A 115.7(5)
C53A C52A C51A 125.5(5)
F52A C52A C51A 118.8(4)
F53A C53A C52A 121.1(5)
F53A C53A C54A 119.9(6)
C52A C53A C54A 118.9(6)
F54A C54A C53A 120.4(6)
F54A C54A C55A 120.8(6)
C53A C54A C55A 118.8(6)
C56A C55A F55A 120.5(6)
C56A C55A C54A 120.0(5)
F55A C55A C54A 119.6(5)
C55A C56A F56A 115.7(5)
C55A C56A C51A 124.6(5)
F56A C56A C51A 119.7(5)
C46A C41A C42A 112.8(4)
C46A C41A B1A 121.4(4)
C42A C41A B1A 124.8(4)
F42A C42A C43A 115.6(5)
F42A C42A C41A 120.0(5)
C43A C42A C41A 124.4(5)
F43A C43A C44A 120.3(5)
F43A C43A C42A 120.3(5)
C44A C43A C42A 119.4(5)
F44A C44A C45A 120.7(5)
F44A C44A C43A 120.2(5)
C45A C44A C43A 119.1(5)
F45A C45A C44A 119.8(5)
F45A C45A C46A 120.2(5)
C44A C45A C46A 119.9(5)
F46A C46A C45A 116.3(4)
F46A C46A C41A 119.3(4)
C45A C46A C41A 124.3(5)
C2B P1B C11B 116.45(19)
C2B P1B C21B 113.5(2)
C11B P1B C21B 107.0(2)
C2B P1B B1B 75.3(2)
C11B P1B B1B 136.5(2)
C21B P1B B1B 104.9(2)
C1B C2B C3B 130.3(4)
C1B C2B P1B 96.8(3)
C3B C2B P1B 132.7(3)
C2B C1B C31B 127.6(4)
C2B C1B B1B 107.0(4)
C31B C1B B1B 124.0(4)
C32B C31B C1B 122.6(4)
C32B C31B H31B 118.7
C1B C31B H31B 118.7
C31B C32B C33B 130.2(4)
C31B C32B H32B 114.9
C33B C32B H32B 114.9
C32B C33B C34B 112.7(4)
C32B C33B C35B 107.4(5)
C34B C33B C35B 109.0(5)
C32B C33B C36B 108.8(4)
C34B C33B C36B 109.4(5)
C35B C33B C36B 109.5(5)
C33B C34B H34D 109.5
C33B C34B H34E 109.5
H34D C34B H34E 109.5
C33B C34B H34F 109.5
H34D C34B H34F 109.5
H34E C34B H34F 109.5
C33B C35B H35D 109.5
C33B C35B H35E 109.5
H35D C35B H35E 109.5
C33B C35B H35F 109.5
H35D C35B H35F 109.5
H35E C35B H35F 109.5
C33B C36B H36D 109.5
C33B C36B H36E 109.5
H36D C36B H36E 109.5
C33B C36B H36F 109.5
H36D C36B H36F 109.5
H36E C36B H36F 109.5
C16B C11B C12B 118.3(4)
C16B C11B P1B 122.9(3)
C12B C11B P1B 118.7(3)
C13B C12B C11B 119.5(4)
C13B C12B C17B 116.7(4)
C11B C12B C17B 123.8(4)
C14B C13B C12B 123.0(5)
C14B C13B H13B 118.5
C12B C13B H13B 118.5
C15B C14B C13B 116.9(4)
C15B C14B C18B 121.7(5)
C13B C14B C18B 121.4(5)
C14B C15B C16B 122.7(5)
C14B C15B H15B 118.6
C16B C15B H15B 118.6
C15B C16B C11B 119.6(4)
C15B C16B C19B 115.0(4)
C11B C16B C19B 125.4(4)
C12B C17B H17D 109.5
C12B C17B H17E 109.5
H17D C17B H17E 109.5
C12B C17B H17F 109.5
H17D C17B H17F 109.5
H17E C17B H17F 109.5
C14B C18B H18D 109.5
C14B C18B H18E 109.5
H18D C18B H18E 109.5
C14B C18B H18F 109.5
H18D C18B H18F 109.5
H18E C18B H18F 109.5
C16B C19B H19D 109.5
C16B C19B H19E 109.5
H19D C19B H19E 109.5
C16B C19B H19F 109.5
H19D C19B H19F 109.5
H19E C19B H19F 109.5
C26B C21B C22B 118.7(4)
C26B C21B P1B 125.3(3)
C22B C21B P1B 115.3(3)
C23B C22B C21B 119.3(4)
C23B C22B C27B 117.5(4)
C21B C22B C27B 123.1(4)
C24B C23B C22B 122.2(4)
C24B C23B H23B 118.9
C22B C23B H23B 118.9
C23B C24B C25B 117.5(4)
C23B C24B C28B 120.8(4)
C25B C24B C28B 121.7(5)
C24B C25B C26B 123.5(4)
C24B C25B H25B 118.3
C26B C25B H25B 118.3
C25B C26B C21B 118.7(4)
C25B C26B C29B 116.5(4)
C21B C26B C29B 124.9(4)
C22B C27B H27D 109.5
C22B C27B H27E 109.5
H27D C27B H27E 109.5
C22B C27B H27F 109.5
H27D C27B H27F 109.5
H27E C27B H27F 109.5
C24B C28B H28D 109.5
C24B C28B H28E 109.5
H28D C28B H28E 109.5
C24B C28B H28F 109.5
H28D C28B H28F 109.5
H28E C28B H28F 109.5
C26B C29B H29D 109.5
C26B C29B H29E 109.5
H29D C29B H29E 109.5
C26B C29B H29F 109.5
H29D C29B H29F 109.5
H29E C29B H29F 109.5
C4B C3B C8B 117.8(4)
C4B C3B C2B 120.8(4)
C8B C3B C2B 121.3(4)
C5B C4B C3B 121.5(4)
C5B C4B H4B 119.3
C3B C4B H4B 119.3
C6B C5B C4B 120.2(5)
C6B C5B H5B 119.9
C4B C5B H5B 119.9
C5B C6B C7B 119.2(4)
C5B C6B H6B 120.4
C7B C6B H6B 120.4
C8B C7B C6B 121.1(4)
C8B C7B H7B 119.5
C6B C7B H7B 119.5
C7B C8B C3B 120.3(4)
C7B C8B H8B 119.9
C3B C8B H8B 119.9
C41B B1B C1B 122.8(4)
C41B B1B C51B 117.9(4)
C1B B1B C51B 105.0(4)
C41B B1B P1B 106.6(3)
C1B B1B P1B 79.0(3)
C51B B1B P1B 120.4(3)
C52B C51B C56B 112.2(4)
C52B C51B B1B 123.7(4)
C56B C51B B1B 122.5(4)
F52B C52B C53B 116.0(4)
F52B C52B C51B 119.4(4)
C53B C52B C51B 124.6(4)
F53B C53B C52B 119.8(4)
F53B C53B C54B 119.8(4)
C52B C53B C54B 120.4(4)
F54B C54B C55B 120.2(5)
F54B C54B C53B 121.5(5)
C55B C54B C53B 118.3(4)
F55B C55B C54B 120.3(5)
F55B C55B C56B 119.8(4)
C54B C55B C56B 119.9(5)
F56B C56B C55B 115.1(4)
F56B C56B C51B 120.2(4)
C55B C56B C51B 124.6(4)
C46B C41B C42B 113.4(4)
C46B C41B B1B 124.1(4)
C42B C41B B1B 122.1(4)
F42B C42B C43B 116.7(4)
F42B C42B C41B 119.6(4)
C43B C42B C41B 123.7(4)
F43B C43B C44B 120.3(4)
F43B C43B C42B 120.1(4)
C44B C43B C42B 119.6(4)
F44B C44B C45B 121.2(4)
F44B C44B C43B 119.7(4)
C45B C44B C43B 119.1(4)
F45B C45B C44B 118.8(4)
F45B C45B C46B 121.1(4)
C44B C45B C46B 120.1(4)
F46B C46B C45B 116.1(4)
F46B C46B C41B 119.9(4)
C45B C46B C41B 124.0(4)
C72 C71 C76 117.5(7)
C72 C71 C77 122.5(7)
C76 C71 C77 120.0(7)
C71 C72 C73 122.1(7)
C71 C72 H72 118.9
C73 C72 H72 118.9
C74 C73 C72 120.2(7)
C74 C73 H73 119.9
C72 C73 H73 119.9
C75 C74 C73 119.1(8)
C75 C74 H74 120.5
C73 C74 H74 120.5
C74 C75 C76 120.8(8)
C74 C75 H75 119.6
C76 C75 H75 119.6
C71 C76 C75 120.4(7)
C71 C76 H76 119.8
C75 C76 H76 119.8
C71 C77 H77A 109.5
C71 C77 H77B 109.5
H77A C77 H77B 109.5
C71 C77 H77C 109.5
H77A C77 H77C 109.5
H77B C77 H77C 109.5

loop_
_geom_bond_atom_site_label_1
_geom_bond_atom_site_label_2
_geom_bond_distance
P1A C2A 1.791(4)
P1A C21A 1.829(5)
P1A C11A 1.846(5)
P1A B1A 2.139(6)
C2A C1A 1.365(6)
C2A C3A 1.487(6)
C1A C31A 1.452(6)
C1A B1A 1.630(7)
C31A C32A 1.322(6)
C31A H31A 0.9400
C32A C33A 1.507(6)
C32A H32A 0.9400
C33A C34A 1.517(8)
C33A C36A 1.522(7)
C33A C35A 1.553(8)
C34A H34A 0.9700
C34A H34B 0.9700
C34A H34C 0.9700
C35A H35A 0.9700
C35A H35B 0.9700
C35A H35C 0.9700
C36A H36A 0.9700
C36A H36B 0.9700
C36A H36C 0.9700
C11A C12A 1.412(7)
C11A C16A 1.425(7)
C12A C13A 1.394(7)
C12A C17A 1.513(7)
C13A C14A 1.368(8)
C13A H13A 0.9400
C14A C15A 1.391(8)
C14A C18A 1.508(8)
C15A C16A 1.382(7)
C15A H15A 0.9400
C16A C19A 1.524(7)
C17A H17A 0.9700
C17A H17B 0.9700
C17A H17C 0.9700
C18A H18A 0.9700
C18A H18B 0.9700
C18A H18C 0.9700
C19A H19A 0.9700
C19A H19B 0.9700
C19A H19C 0.9700
C21A C22A 1.412(6)
C21A C26A 1.430(6)
C22A C23A 1.387(6)
C22A C27A 1.517(6)
C23A C24A 1.388(7)
C23A H23A 0.9400
C24A C25A 1.370(7)
C24A C28A 1.519(7)
C25A C26A 1.384(7)
C25A H25A 0.9400
C26A C29A 1.508(7)
C27A H27A 0.9700
C27A H27B 0.9700
C27A H27C 0.9700
C28A H28A 0.9700
C28A H28B 0.9700
C28A H28C 0.9700
C29A H29A 0.9700
C29A H29B 0.9700
C29A H29C 0.9700
C3A C4A 1.395(7)
C3A C8A 1.408(6)
C4A C5A 1.377(7)
C4A H4A 0.9400
C5A C6A 1.374(7)
C5A H5A 0.9400
C6A C7A 1.374(7)
C6A H6A 0.9400
C7A C8A 1.380(7)
C7A H7A 0.9400
C8A H8A 0.9400
B1A C41A 1.596(7)
B1A C51A 1.612(8)
C51A C56A 1.391(7)
C51A C52A 1.393(7)
F52A C52A 1.366(5)
C52A C53A 1.357(7)
F53A C53A 1.348(6)
C53A C54A 1.373(8)
F54A C54A 1.352(7)
C54A C55A 1.373(8)
F55A C55A 1.360(6)
C55A C56A 1.356(8)
F56A C56A 1.359(6)
C41A C46A 1.388(6)
C41A C42A 1.391(7)
F42A C42A 1.351(5)
C42A C43A 1.382(7)
F43A C43A 1.350(6)
C43A C44A 1.373(7)
F44A C44A 1.345(6)
C44A C45A 1.360(7)
F45A C45A 1.357(6)
C45A C46A 1.379(7)
F46A C46A 1.356(5)
P1B C2B 1.812(4)
P1B C11B 1.825(5)
P1B C21B 1.831(5)
P1B B1B 2.093(6)
C2B C1B 1.357(6)
C2B C3B 1.483(6)
C1B C31B 1.459(6)
C1B B1B 1.618(6)
C31B C32B 1.327(6)
C31B H31B 0.9400
C32B C33B 1.493(7)
C32B H32B 0.9400
C33B C34B 1.523(7)
C33B C35B 1.527(8)
C33B C36B 1.531(8)
C34B H34D 0.9700
C34B H34E 0.9700
C34B H34F 0.9700
C35B H35D 0.9700
C35B H35E 0.9700
C35B H35F 0.9700
C36B H36D 0.9700
C36B H36E 0.9700
C36B H36F 0.9700
C11B C16B 1.408(6)
C11B C12B 1.415(6)
C12B C13B 1.397(7)
C12B C17B 1.513(6)
C13B C14B 1.386(7)
C13B H13B 0.9400
C14B C15B 1.384(7)
C14B C18B 1.500(7)
C15B C16B 1.405(6)
C15B H15B 0.9400
C16B C19B 1.508(6)
C17B H17D 0.9700
C17B H17E 0.9700
C17B H17F 0.9700
C18B H18D 0.9700
C18B H18E 0.9700
C18B H18F 0.9700
C19B H19D 0.9700
C19B H19E 0.9700
C19B H19F 0.9700
C21B C26B 1.420(6)
C21B C22B 1.423(6)
C22B C23B 1.402(6)
C22B C27B 1.498(6)
C23B C24B 1.385(6)
C23B H23B 0.9400
C24B C25B 1.386(6)
C24B C28B 1.501(7)
C25B C26B 1.390(6)
C25B H25B 0.9400
C26B C29B 1.511(6)
C27B H27D 0.9700
C27B H27E 0.9700
C27B H27F 0.9700
C28B H28D 0.9700
C28B H28E 0.9700
C28B H28F 0.9700
C29B H29D 0.9700
C29B H29E 0.9700
C29B H29F 0.9700
C3B C4B 1.391(6)
C3B C8B 1.407(6)
C4B C5B 1.382(6)
C4B H4B 0.9400
C5B C6B 1.381(7)
C5B H5B 0.9400
C6B C7B 1.383(7)
C6B H6B 0.9400
C7B C8B 1.379(6)
C7B H7B 0.9400
C8B H8B 0.9400
B1B C41B 1.612(6)
B1B C51B 1.625(7)
C51B C52B 1.390(6)
C51B C56B 1.398(6)
F52B C52B 1.359(5)
C52B C53B 1.366(6)
F53B C53B 1.351(5)
C53B C54B 1.370(7)
F54B C54B 1.339(5)
C54B C55B 1.367(7)
F55B C55B 1.356(5)
C55B C56B 1.372(6)
F56B C56B 1.357(5)
C41B C46B 1.383(6)
C41B C42B 1.398(6)
F42B C42B 1.355(5)
C42B C43B 1.379(6)
F43B C43B 1.346(5)
C43B C44B 1.367(7)
F44B C44B 1.349(5)
C44B C45B 1.364(6)
F45B C45B 1.350(5)
C45B C46B 1.371(6)
F46B C46B 1.351(5)
C71 C72 1.354(9)
C71 C76 1.376(9)
C71 C77 1.507(9)
C72 C73 1.371(9)
C72 H72 0.9400
C73 C74 1.356(9)
C73 H73 0.9400
C74 C75 1.352(10)
C74 H74 0.9400
C75 C76 1.385(11)
C75 H75 0.9400
C76 H76 0.9400
C77 H77A 0.9700
C77 H77B 0.9700
C77 H77C 0.9700

loop_
_geom_torsion_atom_site_label_1
_geom_torsion_atom_site_label_2
_geom_torsion_atom_site_label_3
_geom_torsion_atom_site_label_4
_geom_torsion
C21A P1A C2A C1A -150.1(3)
C11A P1A C2A C1A 89.7(3)
B1A P1A C2A C1A -10.3(3)
C21A P1A C2A C3A 22.5(5)
C11A P1A C2A C3A -97.8(5)
B1A P1A C2A C3A 162.2(5)
C3A C2A C1A C31A 9.1(8)
P1A C2A C1A C31A -178.0(4)
C3A C2A C1A B1A -159.2(5)
P1A C2A C1A B1A 13.7(4)
C2A C1A C31A C32A 176.1(5)
B1A C1A C31A C32A -17.7(8)
C1A C31A C32A C33A 178.7(5)
C31A C32A C33A C34A 130.8(6)
C31A C32A C33A C36A 8.6(8)
C31A C32A C33A C35A -110.5(6)
C2A P1A C11A C12A 2.0(5)
C21A P1A C11A C12A -123.6(4)
B1A P1A C11A C12A 82.0(5)
C2A P1A C11A C16A -168.4(3)
C21A P1A C11A C16A 66.0(4)
B1A P1A C11A C16A -88.3(4)
C16A C11A C12A C13A 2.4(7)
P1A C11A C12A C13A -167.6(4)
C16A C11A C12A C17A -178.5(5)
P1A C11A C12A C17A 11.4(7)
C11A C12A C13A C14A -0.5(8)
C17A C12A C13A C14A -179.6(5)
C12A C13A C14A C15A -2.6(9)
C12A C13A C14A C18A 177.1(6)
C13A C14A C15A C16A 3.8(9)
C18A C14A C15A C16A -175.9(5)
C14A C15A C16A C11A -1.9(8)
C14A C15A C16A C19A 178.2(5)
C12A C11A C16A C15A -1.3(7)
P1A C11A C16A C15A 169.9(4)
C12A C11A C16A C19A 178.6(5)
P1A C11A C16A C19A -10.2(6)
C2A P1A C21A C22A 114.6(4)
C11A P1A C21A C22A -119.9(4)
B1A P1A C21A C22A 18.4(6)
C2A P1A C21A C26A -68.3(4)
C11A P1A C21A C26A 57.2(4)
B1A P1A C21A C26A -164.5(4)
C26A C21A C22A C23A 0.3(7)
P1A C21A C22A C23A 177.4(4)
C26A C21A C22A C27A -176.3(4)
P1A C21A C22A C27A 0.8(7)
C21A C22A C23A C24A 1.0(8)
C27A C22A C23A C24A 177.8(5)
C22A C23A C24A C25A -0.1(8)
C22A C23A C24A C28A 179.9(5)
C23A C24A C25A C26A -2.1(8)
C28A C24A C25A C26A 177.9(5)
C24A C25A C26A C21A 3.3(8)
C24A C25A C26A C29A -177.4(5)
C22A C21A C26A C25A -2.3(7)
P1A C21A C26A C25A -179.6(4)
C22A C21A C26A C29A 178.4(5)
P1A C21A C26A C29A 1.2(7)
C1A C2A C3A C4A 124.3(6)
P1A C2A C3A C4A -46.2(7)
C1A C2A C3A C8A -51.9(7)
P1A C2A C3A C8A 137.6(4)
C8A C3A C4A C5A -1.2(7)
C2A C3A C4A C5A -177.5(5)
C3A C4A C5A C6A 2.5(8)
C4A C5A C6A C7A -2.4(8)
C5A C6A C7A C8A 0.9(8)
C6A C7A C8A C3A 0.4(8)
C4A C3A C8A C7A -0.3(7)
C2A C3A C8A C7A 175.9(4)
C2A C1A B1A C41A -112.7(5)
C31A C1A B1A C41A 78.8(7)
C2A C1A B1A C51A 106.6(5)
C31A C1A B1A C51A -61.9(6)
C2A C1A B1A P1A -11.6(4)
C31A C1A B1A P1A 179.9(5)
C2A P1A B1A C41A 130.0(4)
C21A P1A B1A C41A -119.7(4)
C11A P1A B1A C41A 18.5(4)
C2A P1A B1A C51A -94.0(4)
C21A P1A B1A C51A 16.3(6)
C11A P1A B1A C51A 154.5(4)
C2A P1A B1A C1A 8.7(3)
C21A P1A B1A C1A 119.0(4)
C11A P1A B1A C1A -102.8(3)
C41A B1A C51A C56A -32.7(7)
C1A B1A C51A C56A 110.5(5)
P1A B1A C51A C56A -163.9(4)
C41A B1A C51A C52A 159.5(4)
C1A B1A C51A C52A -57.3(6)
P1A B1A C51A C52A 28.3(6)
C56A C51A C52A C53A 3.1(7)
B1A C51A C52A C53A 171.9(5)
C56A C51A C52A F52A -177.4(4)
B1A C51A C52A F52A -8.5(7)
F52A C52A C53A F53A -2.9(7)
C51A C52A C53A F53A 176.7(5)
F52A C52A C53A C54A 175.7(5)
C51A C52A C53A C54A -4.7(8)
F53A C53A C54A F54A -0.6(8)
C52A C53A C54A F54A -179.2(5)
F53A C53A C54A C55A -178.2(5)
C52A C53A C54A C55A 3.2(8)
F54A C54A C55A C56A -178.1(5)
C53A C54A C55A C56A -0.4(9)
F54A C54A C55A F55A 1.8(8)
C53A C54A C55A F55A 179.5(5)
F55A C55A C56A F56A 1.7(8)
C54A C55A C56A F56A -178.4(5)
F55A C55A C56A C51A 178.9(5)
C54A C55A C56A C51A -1.2(9)
C52A C51A C56A C55A 0.0(7)
B1A C51A C56A C55A -169.3(5)
C52A C51A C56A F56A 177.1(4)
B1A C51A C56A F56A 7.9(7)
C51A B1A C41A C46A -51.9(6)
C1A B1A C41A C46A 171.2(5)
P1A B1A C41A C46A 85.6(5)
C51A B1A C41A C42A 140.0(5)
C1A B1A C41A C42A 3.1(8)
P1A B1A C41A C42A -82.5(5)
C46A C41A C42A F42A 179.2(4)
B1A C41A C42A F42A -11.8(7)
C46A C41A C42A C43A -2.3(7)
B1A C41A C42A C43A 166.6(5)
F42A C42A C43A F43A 0.0(7)
C41A C42A C43A F43A -178.5(5)
F42A C42A C43A C44A 179.3(5)
C41A C42A C43A C44A 0.8(8)
F43A C43A C44A F44A 1.3(8)
C42A C43A C44A F44A -177.9(5)
F43A C43A C44A C45A 179.7(5)
C42A C43A C44A C45A 0.4(8)
F44A C44A C45A F45A -2.0(8)
C43A C44A C45A F45A 179.6(5)
F44A C44A C45A C46A 178.5(5)
C43A C44A C45A C46A 0.1(8)
F45A C45A C46A F46A 1.0(7)
C44A C45A C46A F46A -179.5(5)
F45A C45A C46A C41A 178.5(5)
C44A C45A C46A C41A -2.0(8)
C42A C41A C46A F46A -179.6(4)
B1A C41A C46A F46A 11.0(7)
C42A C41A C46A C45A 3.0(7)
B1A C41A C46A C45A -166.4(5)
C11B P1B C2B C1B 144.5(3)
C21B P1B C2B C1B -90.6(3)
B1B P1B C2B C1B 9.5(3)
C11B P1B C2B C3B -30.8(5)
C21B P1B C2B C3B 94.1(4)
B1B P1B C2B C3B -165.8(5)
C3B C2B C1B C31B -4.2(8)
P1B C2B C1B C31B -179.7(4)
C3B C2B C1B B1B 163.0(4)
P1B C2B C1B B1B -12.5(4)
C2B C1B C31B C32B -177.6(5)
B1B C1B C31B C32B 17.2(7)
C1B C31B C32B C33B -176.2(5)
C31B C32B C33B C34B 1.9(8)
C31B C32B C33B C35B -118.2(6)
C31B C32B C33B C36B 123.4(6)
C2B P1B C11B C16B -109.1(4)
C21B P1B C11B C16B 122.8(4)
B1B P1B C11B C16B -12.6(5)
C2B P1B C11B C12B 71.6(4)
C21B P1B C11B C12B -56.6(4)
B1B P1B C11B C12B 168.0(3)
C16B C11B C12B C13B 1.5(6)
P1B C11B C12B C13B -179.1(3)
C16B C11B C12B C17B -177.7(4)
P1B C11B C12B C17B 1.7(6)
C11B C12B C13B C14B 0.6(7)
C17B C12B C13B C14B 179.9(4)
C12B C13B C14B C15B -1.5(7)
C12B C13B C14B C18B 178.3(5)
C13B C14B C15B C16B 0.2(7)
C18B C14B C15B C16B -179.5(5)
C14B C15B C16B C11B 1.9(7)
C14B C15B C16B C19B -175.3(4)
C12B C11B C16B C15B -2.7(6)
P1B C11B C16B C15B 177.9(3)
C12B C11B C16B C19B 174.1(4)
P1B C11B C16B C19B -5.3(6)
C2B P1B C21B C26B -7.0(5)
C11B P1B C21B C26B 122.8(4)
B1B P1B C21B C26B -87.2(4)
C2B P1B C21B C22B 163.7(3)
C11B P1B C21B C22B -66.4(4)
B1B P1B C21B C22B 83.5(4)
C26B C21B C22B C23B 3.1(6)
P1B C21B C22B C23B -168.3(3)
C26B C21B C22B C27B -176.1(4)
P1B C21B C22B C27B 12.4(6)
C21B C22B C23B C24B -1.5(7)
C27B C22B C23B C24B 177.8(4)
C22B C23B C24B C25B -1.4(7)
C22B C23B C24B C28B 178.7(5)
C23B C24B C25B C26B 2.9(7)
C28B C24B C25B C26B -177.2(5)
C24B C25B C26B C21B -1.3(7)
C24B C25B C26B C29B 178.7(4)
C22B C21B C26B C25B -1.8(6)
P1B C21B C26B C25B 168.7(3)
C22B C21B C26B C29B 178.2(4)
P1B C21B C26B C29B -11.3(7)
C1B C2B C3B C4B -130.9(5)
P1B C2B C3B C4B 43.0(7)
C1B C2B C3B C8B 44.4(7)
P1B C2B C3B C8B -141.7(4)
C8B C3B C4B C5B 0.8(7)
C2B C3B C4B C5B 176.3(4)
C3B C4B C5B C6B -0.2(8)
C4B C5B C6B C7B -1.1(8)
C5B C6B C7B C8B 1.8(8)
C6B C7B C8B C3B -1.2(7)
C4B C3B C8B C7B -0.1(7)
C2B C3B C8B C7B -175.5(4)
C2B C1B B1B C41B 113.7(5)
C31B C1B B1B C41B -78.6(6)
C2B C1B B1B C51B -107.8(4)
C31B C1B B1B C51B 59.9(5)
C2B C1B B1B P1B 10.9(3)
C31B C1B B1B P1B 178.7(4)
C2B P1B B1B C41B -129.3(3)
C11B P1B B1B C41B 117.6(3)
C21B P1B B1B C41B -18.4(3)
C2B P1B B1B C1B -8.1(2)
C11B P1B B1B C1B -121.2(3)
C21B P1B B1B C1B 102.8(3)
C2B P1B B1B C51B 93.0(4)
C11B P1B B1B C51B -20.1(5)
C21B P1B B1B C51B -156.1(3)
C41B B1B C51B C52B -166.3(4)
C1B B1B C51B C52B 52.7(5)
P1B B1B C51B C52B -33.2(6)
C41B B1B C51B C56B 29.0(6)
C1B B1B C51B C56B -111.9(4)
P1B B1B C51B C56B 162.2(3)
C56B C51B C52B F52B 179.1(4)
B1B C51B C52B F52B 13.0(6)
C56B C51B C52B C53B -1.2(7)
B1B C51B C52B C53B -167.3(4)
F52B C52B C53B F53B 0.2(6)
C51B C52B C53B F53B -179.5(4)
F52B C52B C53B C54B -178.5(4)
C51B C52B C53B C54B 1.8(8)
F53B C53B C54B F54B 0.6(7)
C52B C53B C54B F54B 179.4(4)
F53B C53B C54B C55B -179.6(4)
C52B C53B C54B C55B -0.9(7)
F54B C54B C55B F55B -1.3(7)
C53B C54B C55B F55B 178.9(4)
F54B C54B C55B C56B 179.4(4)
C53B C54B C55B C56B -0.4(7)
F55B C55B C56B F56B -2.1(6)
C54B C55B C56B F56B 177.2(4)
F55B C55B C56B C51B -178.4(4)
C54B C55B C56B C51B 0.9(7)
C52B C51B C56B F56B -176.3(4)
B1B C51B C56B F56B -10.0(6)
C52B C51B C56B C55B -0.1(6)
B1B C51B C56B C55B 166.1(4)
C1B B1B C41B C46B -5.8(7)
C51B B1B C41B C46B -139.4(4)
P1B B1B C41B C46B 81.6(5)
C1B B1B C41B C42B -177.6(4)
C51B B1B C41B C42B 48.8(6)
P1B B1B C41B C42B -90.2(4)
C46B C41B C42B F42B 179.4(4)
B1B C41B C42B F42B -8.0(6)
C46B C41B C42B C43B -2.9(7)
B1B C41B C42B C43B 169.7(4)
F42B C42B C43B F43B -0.9(6)
C41B C42B C43B F43B -178.7(4)
F42B C42B C43B C44B 177.9(4)
C41B C42B C43B C44B 0.1(7)
F43B C43B C44B F44B 0.8(7)
C42B C43B C44B F44B -177.9(4)
F43B C43B C44B C45B -179.2(4)
C42B C43B C44B C45B 2.0(7)
F44B C44B C45B F45B -0.2(7)
C43B C44B C45B F45B 179.9(4)
F44B C44B C45B C46B 178.8(4)
C43B C44B C45B C46B -1.1(7)
F45B C45B C46B F46B -0.9(7)
C44B C45B C46B F46B -179.9(4)
F45B C45B C46B C41B 177.0(4)
C44B C45B C46B C41B -2.0(7)
C42B C41B C46B F46B -178.3(4)
B1B C41B C46B F46B 9.3(7)
C42B C41B C46B C45B 3.9(7)
B1B C41B C46B C45B -168.5(5)
C76 C71 C72 C73 0.5(10)
C77 C71 C72 C73 178.8(7)
C71 C72 C73 C74 0.2(11)
C72 C73 C74 C75 0.3(11)
C73 C74 C75 C76 -1.5(13)
C72 C71 C76 C75 -1.7(11)
C77 C71 C76 C75 179.9(8)
C74 C75 C76 C71 2.2(14)

loop_
_platon_squeeze_void_nr
_platon_squeeze_void_average_x
_platon_squeeze_void_average_y
_platon_squeeze_void_average_z
_platon_squeeze_void_volume
_platon_squeeze_void_count_electrons
_platon_squeeze_void_content
1 0.000 0.500 1.000 500 125 ' '
